data_2010608
loop_
_publ_author_name
'Hoch, Constantin'
'R\"ohr, Caroline'

_publ_section_title
;
 Rubidium stannate(IV), Rb~4~SnO~4~
;
_journal_issue 2
_journal_name_full 'Acta Crystallographica Section C'
_journal_page_first 136
_journal_page_last 137
_journal_paper_doi 10.1107/S0108270199013700
_journal_volume 56
_journal_year 2000
_chemical_formula_sum 'O4 Rb4 Sn'
_chemical_formula_weight 524.57
_chemical_name_systematic
;
tetrarubidiumtetraoxatin(IV)
;
_space_group_IT_number 2
_symmetry_cell_setting triclinic
_symmetry_space_group_name_Hall '-P 1'
_symmetry_space_group_name_H-M 'P -1'
_audit_creation_method SHELXL97
_cell_angle_alpha 71.72(3)
_cell_angle_beta 79.48(2)
_cell_angle_gamma 66.64(2)
_cell_formula_units_Z 2
_cell_length_a 6.773(2)
_cell_length_b 6.776(3)
_cell_length_c 10.122(3)
_cell_measurement_reflns_used 25
_cell_measurement_temperature 293(2)
_cell_measurement_theta_max 21.4
_cell_measurement_theta_min 7.3
_cell_volume 404.0(3)
_computing_cell_refinement 'CAD-4 Software'
_computing_data_collection 'CAD-4 Software (Enraf-Nonius, 1989)'
_computing_data_reduction 'HELENA (Spek, 1993)'
_computing_molecular_graphics 'ORTEP (Johnson, 1968) and DRAWxtl (Finger & Kroeker, 1997)'
_computing_publication_material SHELXL97
_computing_structure_refinement 'SHELXL97 (Sheldrick, 1997)'
_computing_structure_solution 'SHELXS97 (Sheldrick, 1990)'
_diffrn_ambient_temperature 293(2)
_diffrn_measured_fraction_theta_full .992
_diffrn_measured_fraction_theta_max .992
_diffrn_measurement_device_type 'Enraf-Nonius CAD-4'
_diffrn_measurement_method \w/2\q
_diffrn_radiation_monochromator graphite
_diffrn_radiation_source 'fine-focus sealed tube'
_diffrn_radiation_type MoK\a
_diffrn_radiation_wavelength .71070
_diffrn_reflns_av_R_equivalents .049
_diffrn_reflns_av_sigmaI/netI .045
_diffrn_reflns_limit_h_max 8
_diffrn_reflns_limit_h_min 0
_diffrn_reflns_limit_k_max 8
_diffrn_reflns_limit_k_min -7
_diffrn_reflns_limit_l_max 12
_diffrn_reflns_limit_l_min -12
_diffrn_reflns_number 1710
_diffrn_reflns_theta_full 26.00
_diffrn_reflns_theta_max 26
_diffrn_reflns_theta_min 5.20
_diffrn_standards_decay_% 0
_diffrn_standards_interval_time 120
_diffrn_standards_number 3
_exptl_absorpt_coefficient_mu 27.047
_exptl_absorpt_correction_T_max .339
_exptl_absorpt_correction_T_min .109
_exptl_absorpt_correction_type \y-scan
_exptl_absorpt_process_details '(North et al., 1968)'
_exptl_crystal_colour 'pale yellow'
_exptl_crystal_density_diffrn 4.312
_exptl_crystal_density_method 'not measured'
_exptl_crystal_description plate
_exptl_crystal_F_000 460
_exptl_crystal_size_max .10
_exptl_crystal_size_mid .07
_exptl_crystal_size_min .04
_refine_diff_density_max 4.132
_refine_diff_density_min -4.368
_refine_ls_extinction_coef .0139(17)
_refine_ls_extinction_method 'SHELXL97 (Sheldrick, 1997)'
_refine_ls_goodness_of_fit_ref 1.101
_refine_ls_hydrogen_treatment none
_refine_ls_matrix_type full
_refine_ls_number_parameters 83
_refine_ls_number_reflns 1575
_refine_ls_number_restraints 0
_refine_ls_restrained_S_all 1.101
_refine_ls_R_factor_all .087
_refine_ls_R_factor_gt .056
_refine_ls_shift/su_max <0.001
_refine_ls_shift/su_mean .000
_refine_ls_structure_factor_coef Fsqd
_refine_ls_weighting_details 'calc w = 1/[\s^2^(Fo^2^)+(0.1006P)^2^+1.5556P] where P=(Fo^2^+2Fc^2^)/3'
_refine_ls_weighting_scheme calc
_refine_ls_wR_factor_ref .150
_reflns_number_total 1575
_cod_data_source_file br1266.cif
_cod_data_source_block I
_cod_original_cell_volume 404.0(2)
_cod_original_formula_sum 'Rb4 Sn O4'
_cod_database_code 2010608
_cod_database_fobs_code 2010608

loop_
_symmetry_equiv_pos_as_xyz
'x, y, z'
'-x, -y, -z'

loop_
_atom_site_label
_atom_site_fract_x
_atom_site_fract_y
_atom_site_fract_z
_atom_site_U_iso_or_equiv
_atom_site_adp_type
_atom_site_calc_flag
_atom_site_refinement_flags
_atom_site_occupancy
_atom_site_disorder_assembly
_atom_site_disorder_group
_atom_site_type_symbol
Sn .27370(12) .15660(13) .24574(8) .0127(3) Uani d . 1 . . Sn
O1 .0399(13) .3022(14) .3713(10) .0212(19) Uani d . 1 . . O
O2 .4593(13) .3337(15) .1882(9) .0206(19) Uani d . 1 . . O
O3 .4475(15) -.1437(14) .3495(10) .025(2) Uani d . 1 . . O
O4 .1293(18) .158(2) .0971(11) .038(3) Uani d . 1 . . O
Rb1 -.2378(2) .2392(2) -.03146(14) .0250(4) Uani d . 1 . . Rb
Rb2 .27554(19) .5094(2) .44200(13) .0195(4) Uani d . 1 . . Rb
Rb3 -.2156(2) .0329(2) .37954(14) .0233(4) Uani d . 1 . . Rb
Rb4 -.2620(2) -.4067(2) .16385(14) .0260(4) Uani d . 1 . . Rb

loop_
_atom_site_aniso_label
_atom_site_aniso_U_11
_atom_site_aniso_U_22
_atom_site_aniso_U_33
_atom_site_aniso_U_12
_atom_site_aniso_U_13
_atom_site_aniso_U_23
Sn .0129(5) .0105(5) .0159(5) -.0067(3) -.0009(3) -.0018(3)
O1 .014(4) .017(4) .032(5) -.002(4) -.003(4) -.009(4)
O2 .015(4) .019(4) .028(5) -.010(4) .006(4) -.005(4)
O3 .029(5) .011(4) .032(5) -.010(4) .004(4) -.004(4)
O4 .044(6) .052(7) .030(6) -.025(6) -.006(5) -.014(5)
Rb1 .0229(7) .0199(7) .0283(8) -.0026(5) -.0054(6) -.0057(5)
Rb2 .0197(6) .0196(7) .0243(7) -.0117(5) .0020(5) -.0089(5)
Rb3 .0234(7) .0215(7) .0261(7) -.0124(5) -.0076(5) .0013(5)
Rb4 .0263(7) .0258(7) .0279(8) -.0133(6) -.0043(6) -.0033(5)

loop_
_atom_type_symbol
_atom_type_description
_atom_type_scat_dispersion_real
_atom_type_scat_dispersion_imag
_atom_type_scat_source
Rb Rb -.9393 2.9676 'International Tables Vol C Tables 4.2.6.8 and 6.1.1.4'
Sn Sn -.6537 1.4246 'International Tables Vol C Tables 4.2.6.8 and 6.1.1.4'
O O .0106 .0060 'International Tables Vol C Tables 4.2.6.8 and 6.1.1.4'

loop_
_geom_angle_atom_site_label_1
_geom_angle_atom_site_label_2
_geom_angle_atom_site_label_3
_geom_angle
_geom_angle_publ_flag
O4 Sn O3 113.4(4) y
O4 Sn O2 115.1(4) y
O3 Sn O2 107.3(4) y
O4 Sn O1 105.1(4) y
O3 Sn O1 109.8(4) y
O2 Sn O1 105.7(3) y

loop_
_geom_bond_atom_site_label_1
_geom_bond_atom_site_label_2
_geom_bond_site_symmetry_2
_geom_bond_distance
_geom_bond_publ_flag
Sn O4 . 1.934(10) y
Sn O3 . 1.959(9) y
Sn O2 . 1.962(8) y
Sn O1 . 1.977(9) y
Rb1 O4 2 2.758(11) y
Rb1 O2 2_565 2.773(9) y
Rb1 O2 1_455 2.783(8) y
Rb1 O4 . 2.797(11) y
Rb2 O1 2_566 2.764(9) y
Rb2 O1 . 2.802(8) y
Rb2 O3 1_565 2.855(9) y
Rb2 O3 2_656 2.932(10) y
Rb2 O2 . 3.024(9) y
Rb3 O2 1_455 2.877(9) y
Rb3 O1 2_556 2.880(9) y
Rb3 O1 . 2.947(8) y
Rb3 O3 2_556 3.056(9) y
Rb3 O3 1_455 3.063(9) y
Rb4 O4 2 2.858(11) y
Rb4 O1 1_545 2.873(9) y
Rb4 O3 1_455 2.924(9) y
Rb4 O2 1_445 2.985(9) y
Rb4 O4 1_545 3.252(12) y
